data_9007151
loop_
_publ_author_name
'Yamanaka, T.'
'Fukuda, T.'
'Tsuchiya, J.'

_publ_section_title
;
 Bonding character of SiO2 stishovite under high pressures up to 30 GPa
 Sample: P = 5.23 GPa
;
_journal_name_full 'Physics and Chemistry of Minerals'
_journal_page_first 633
_journal_page_last 641
_journal_paper_doi 10.1007/s00269-002-0257-3
_journal_volume 29
_journal_year 2002
_chemical_formula_sum 'O2 Si'
_chemical_name_mineral Stishovite
_space_group_IT_number 136
_symmetry_space_group_name_Hall '-P 4n 2n'
_symmetry_space_group_name_H-M 'P 42/m n m'
_cell_angle_alpha 90
_cell_angle_beta 90
_cell_angle_gamma 90
_cell_length_a 4.152
_cell_length_b 4.152
_cell_length_c 2.6590
_cell_formula_units_Z 2
_cell_volume 45.839
_database_code_amcsd 0008736
_diffrn_ambient_pressure 5.23e+06
_exptl_crystal_density_diffrn 4.353
_cod_original_formula_sum 'Si O2'
_cod_database_code 9007151

loop_
_space_group_symop_operation_xyz
x,y,z
-y,-x,z
y,x,-z
1/2+y,1/2-x,1/2-z
1/2-y,1/2+x,1/2+z
1/2+x,1/2-y,1/2+z
1/2-x,1/2+y,1/2-z
x,y,-z
-x,-y,z
y,x,z
-y,-x,-z
1/2-y,1/2+x,1/2-z
1/2+y,1/2-x,1/2+z
1/2-x,1/2+y,1/2+z
1/2+x,1/2-y,1/2-z
-x,-y,-z

loop_
_atom_site_aniso_label
_atom_site_aniso_U_11
_atom_site_aniso_U_22
_atom_site_aniso_U_33
_atom_site_aniso_U_12
_atom_site_aniso_U_13
_atom_site_aniso_U_23
Si 0.01100 0.01100 0.00935 0.00035 0.00000 0.00000
O 0.00655 0.00655 0.00111 0.00044 0.00000 0.00000

loop_
_atom_site_label
_atom_site_fract_x
_atom_site_fract_y
_atom_site_fract_z
Si 0.00000 0.00000 0.00000
O 0.30630 0.30630 0.00000

loop_
_cod_related_entry_id
_cod_related_entry_database
_cod_related_entry_code
1 ChemSpider 21241293
2 AMCSD 0008736
